data_4024672
loop_
_publ_author_name
'Vommina V. Sureshbabu'
'Shankar A. Naik'
'H. P. Hemantha'
'N. Narendra'
'Ushati Das'
'Tayur N. Guru Row'

_publ_contact_author_address
;
Peptide Reserach Laboratory,
Department of Studies in Chemistry,
Central College Campus,
Bangalore University,
Dr. B. R. Ambedkar Veedhi,
Bangalore-560001
;
_publ_contact_author_email hariccb@rediffmail.com
_publ_contact_author_fax (91)8023601310
_publ_contact_author_name 'Vommina V. Sureshbabu'
_publ_contact_author_phone (91)8022932796
_publ_section_title
;
N-Urethane-Protected Amino Alkyl Isothiocyanates: Synthesis, Isolation,
Characterization, and Application to the Synthesis of Thioureidopeptides
;
_journal_name_full 'Journal of Organic Chemistry'
_journal_page_first 5260
_journal_page_last 5266
_journal_paper_doi 10.1021/jo900675s
_journal_volume 74
_journal_year 2009
_chemical_absolute_configuration rm
_chemical_compound_source 'see text'
_chemical_formula_moiety 'C15 H20 N2 O2 S'
_chemical_formula_structural 'C15 H20 N2 O2 S'
_chemical_formula_sum 'C15 H20 N2 O2 S'
_chemical_formula_weight 292.40
_chemical_name_systematic ?
_space_group_IT_number 19
_symmetry_cell_setting orthorhombic
_symmetry_Int_Tables_number 19
_symmetry_space_group_name_Hall 'P 2ac 2ab'
_symmetry_space_group_name_H-M 'P 21 21 21'
_atom_sites_solution_hydrogens geom
_atom_sites_solution_primary direct
_atom_sites_solution_secondary difmap
_audit_creation_date 'Mar 06 21:00:48 2009'
_audit_creation_method 'PLATON <TABLE ACC> option'
_cell_angle_alpha 90
_cell_angle_beta 90
_cell_angle_gamma 90
_cell_formula_units_Z 4
_cell_length_a 9.2169(9)
_cell_length_b 12.9166(13)
_cell_length_c 13.6787(13)
_cell_measurement_reflns_used 3867
_cell_measurement_temperature 150(2)
_cell_measurement_theta_max 28.0
_cell_measurement_theta_min 2.2
_cell_volume 1628.5(3)
_computing_cell_refinement 'SAINT (Bruker, 2004)'
_computing_data_collection 'SMART (Bruker, 2004)'
_computing_data_reduction SAINT
_computing_molecular_graphics
;
Ortep-3 for Windows (Farrugia, 1997)
and CAMERON (Watkin <i>et al.</i>,  1993)
;
_computing_publication_material 'PLATON (Spek, 2003)'
_computing_structure_refinement 'SHELXL97 (Sheldrick, 1997)'
_computing_structure_solution 'SHELXS 97 (Sheldrick, 1997)'
_diffrn_ambient_temperature 150(2)
_diffrn_measured_fraction_theta_full 0.992
_diffrn_measured_fraction_theta_max 0.992
_diffrn_measurement_device_type 'Bruker SMART APEX CCD area-detector'
_diffrn_measurement_method '\f and \w scans'
_diffrn_radiation_monochromator graphite
_diffrn_radiation_probe x-ray
_diffrn_radiation_source 'fine-focus sealed tube'
_diffrn_radiation_type MoK\a
_diffrn_radiation_wavelength 0.71073
_diffrn_reflns_av_R_equivalents 0.0352
_diffrn_reflns_av_sigmaI/netI 0.0322
_diffrn_reflns_limit_h_max 12
_diffrn_reflns_limit_h_min -11
_diffrn_reflns_limit_k_max 16
_diffrn_reflns_limit_k_min -17
_diffrn_reflns_limit_l_max 17
_diffrn_reflns_limit_l_min -17
_diffrn_reflns_number 18778
_diffrn_reflns_reduction_process
;
;
_diffrn_reflns_theta_full 28.00
_diffrn_reflns_theta_max 28.00
_diffrn_reflns_theta_min 2.17
_diffrn_standards_number 0
_exptl_absorpt_coefficient_mu 0.202
_exptl_absorpt_correction_T_max 0.9564
_exptl_absorpt_correction_T_min 0.9082
_exptl_absorpt_correction_type multi-scan
_exptl_absorpt_process_details '(SADABS; Sheldrick, 1996)'
_exptl_crystal_colour colourless
_exptl_crystal_density_diffrn 1.193
_exptl_crystal_density_method 'Not Measured'
_exptl_crystal_description cylindrical
_exptl_crystal_F_000 624
_exptl_crystal_size_max 0.42
_exptl_crystal_size_mid 0.36
_exptl_crystal_size_min 0.22
_refine_diff_density_max 0.302
_refine_diff_density_min -0.183
_refine_diff_density_rms 0.043
_refine_ls_abs_structure_details 'Flack H D (1983), Acta Cryst. A39, 876-881'
_refine_ls_abs_structure_Flack 0.07(8)
_refine_ls_extinction_method none
_refine_ls_goodness_of_fit_ref 1.039
_refine_ls_hydrogen_treatment constr
_refine_ls_matrix_type full
_refine_ls_number_parameters 184
_refine_ls_number_reflns 3867
_refine_ls_number_restraints 0
_refine_ls_restrained_S_all 1.039
_refine_ls_R_factor_all 0.0577
_refine_ls_R_factor_gt 0.0453
_refine_ls_shift/su_max 0.000
_refine_ls_shift/su_mean 0.000
_refine_ls_structure_factor_coef Fsqd
_refine_ls_weighting_details 'calc w=1/[\s^2^(Fo^2^)+(0.0537P)^2^+0.2183P] where P=(Fo^2^+2Fc^2^)/3'
_refine_ls_weighting_scheme calc
_refine_ls_wR_factor_gt 0.0997
_refine_ls_wR_factor_ref 0.1041
_reflns_number_gt 3329
_reflns_number_total 3867
_reflns_threshold_expression >2sigma(I)
_cod_data_source_file jo900675s_si_003.cif
_cod_data_source_block pncs_m
_cod_depositor_comments
;
The following automatic conversions were performed:
'_symmetry_cell_setting' value 'Orthorhombic' changed to 'orthorhombic'
according to '/home/saulius/struct/CIF-dictionaries/cif_core.dic'
dictionary named 'cif_core.dic' version 2.4.1 from 2010-06-29.

Automatic conversion script
Id: cif_fix_enum 1527 2010-12-29 10:47:43Z saulius 
;
_cod_database_code 4024672

loop_
_symmetry_equiv_pos_site_id
_symmetry_equiv_pos_as_xyz
1 x,y,z
2 1/2-x,-y,1/2+z
3 1/2+x,1/2-y,-z
4 -x,1/2+y,1/2-z

loop_
_atom_site_aniso_label
_atom_site_aniso_U_11
_atom_site_aniso_U_22
_atom_site_aniso_U_33
_atom_site_aniso_U_23
_atom_site_aniso_U_13
_atom_site_aniso_U_12
S1 0.0772(4) 0.0533(3) 0.0342(3) -0.0081(3) -0.0052(3) -0.0194(3)
O1 0.0256(6) 0.0489(8) 0.0191(6) 0.0090(6) 0.0008(5) 0.0033(6)
O2 0.0217(6) 0.0494(8) 0.0209(6) 0.0014(6) -0.0007(5) 0.0019(5)
N1 0.0589(12) 0.0300(9) 0.0378(9) 0.0042(7) 0.0016(10) 0.0001(9)
N2 0.0216(7) 0.0353(8) 0.0202(7) 0.0017(6) 0.0010(5) 0.0024(6)
C1 0.0528(13) 0.0365(11) 0.0343(10) 0.0061(9) -0.0085(10) -0.0028(10)
C2 0.0348(11) 0.0767(17) 0.0260(10) 0.0180(11) 0.0022(8) 0.0000(10)
C3 0.0469(11) 0.0413(11) 0.0223(9) -0.0018(8) -0.0002(8) -0.0064(9)
C4 0.0316(9) 0.0429(11) 0.0172(8) 0.0089(8) -0.0029(7) 0.0011(8)
C5 0.0272(8) 0.0268(8) 0.0189(8) -0.0006(7) 0.0015(7) 0.0004(7)
C7 0.0240(8) 0.0302(9) 0.0179(8) 0.0026(6) -0.0009(6) -0.0009(8)
C8 0.0413(11) 0.0248(9) 0.0237(9) -0.0055(7) -0.0065(8) -0.0019(8)
C9 0.0448(12) 0.0343(11) 0.0279(10) -0.0021(8) 0.0001(9) -0.0016(9)
C10 0.0476(12) 0.0371(11) 0.0394(12) -0.0103(10) -0.0063(10) 0.0079(9)
C11 0.0627(15) 0.0288(10) 0.0415(12) 0.0010(9) -0.0182(11) 0.0017(10)
C12 0.0613(14) 0.0330(11) 0.0426(12) 0.0089(9) -0.0070(11) -0.0115(10)
C13 0.0405(11) 0.0347(10) 0.0350(10) 0.0002(9) -0.0073(9) -0.0066(9)
C14 0.0394(11) 0.0331(10) 0.0205(8) -0.0014(7) -0.0044(8) -0.0020(8)
C15 0.0314(9) 0.0322(10) 0.0252(8) 0.0058(8) 0.0004(7) -0.0001(8)
C16 0.0424(11) 0.0374(11) 0.0198(8) 0.0079(8) 0.0006(8) 0.0051(9)

loop_
_atom_site_label
_atom_site_type_symbol
_atom_site_thermal_displace_type
_atom_site_fract_x
_atom_site_fract_y
_atom_site_fract_z
_atom_site_occupancy
_atom_site_U_iso_or_equiv
_atom_site_calc_flag
_atom_site_refinement_flags
S1 S Uani 0.55437(8) 0.63578(5) -0.05245(4) 1.000 0.0549(2) . .
O1 O Uani 0.35978(13) 0.22626(11) 0.14062(9) 1.000 0.0312(4) . .
O2 O Uani 0.58701(13) 0.22459(11) 0.07478(9) 1.000 0.0307(4) . .
N1 N Uani 0.4475(2) 0.45532(13) -0.13021(13) 1.000 0.0422(6) . .
N2 N Uani 0.38708(15) 0.26679(12) -0.01445(10) 1.000 0.0257(4) . .
C1 C Uani 0.4569(3) 0.07617(16) 0.22670(15) 1.000 0.0412(7) . .
C2 C Uani 0.2640(2) 0.1889(2) 0.29446(15) 1.000 0.0458(8) . .
C3 C Uani 0.5158(2) 0.25691(16) 0.28420(13) 1.000 0.0368(6) . .
C4 C Uani 0.4043(2) 0.18637(16) 0.23736(13) 1.000 0.0306(5) . .
C5 C Uani 0.45610(18) 0.23720(13) 0.06727(11) 1.000 0.0243(5) . .
C7 C Uani 0.45583(19) 0.26763(13) -0.11013(11) 1.000 0.0240(5) . .
C8 C Uani 0.4920(2) 0.07360(14) -0.11681(13) 1.000 0.0299(6) . .
C9 C Uani 0.6386(2) 0.05253(16) -0.12699(15) 1.000 0.0357(6) . .
C10 C Uani 0.7021(3) -0.02955(16) -0.07749(15) 1.000 0.0414(7) . .
C11 C Uani 0.6184(3) -0.09259(17) -0.01803(17) 1.000 0.0443(7) . .
C12 C Uani 0.4720(3) -0.07290(16) -0.00841(17) 1.000 0.0456(7) . .
C13 C Uani 0.4097(2) 0.00968(15) -0.05738(15) 1.000 0.0367(6) . .
C14 C Uani 0.4257(2) 0.16681(14) -0.16630(13) 1.000 0.0310(6) . .
C15 C Uani 0.3991(2) 0.35923(15) -0.16938(14) 1.000 0.0296(5) . .
C16 C Uani 0.4938(2) 0.53045(16) -0.09682(13) 1.000 0.0332(6) . .
H1A H Uiso 0.54490 0.07534 0.18920 1.000 0.0618 . .
H1B H Uiso 0.38425 0.03580 0.19387 1.000 0.0618 . .
H1C H Uiso 0.47487 0.04736 0.29024 1.000 0.0618 . .
H2 H Uiso 0.29805 0.28615 -0.01004 1.000 0.0308 . .
H2A H Uiso 0.19399 0.14479 0.26340 1.000 0.0687 . .
H2B H Uiso 0.22758 0.25854 0.29634 1.000 0.0687 . .
H2C H Uiso 0.28121 0.16508 0.35991 1.000 0.0687 . .
H3A H Uiso 0.47980 0.32665 0.28482 1.000 0.0552 . .
H3B H Uiso 0.60443 0.25417 0.24742 1.000 0.0552 . .
H3C H Uiso 0.53382 0.23459 0.35004 1.000 0.0552 . .
H7 H Uiso 0.56085 0.27526 -0.10157 1.000 0.0288 . .
H9 H Uiso 0.69512 0.09393 -0.16752 1.000 0.0428 . .
H10 H Uiso 0.80094 -0.04226 -0.08422 1.000 0.0496 . .
H11 H Uiso 0.66053 -0.14776 0.01515 1.000 0.0532 . .
H12 H Uiso 0.41500 -0.11518 0.03103 1.000 0.0547 . .
H13 H Uiso 0.31099 0.02246 -0.05025 1.000 0.0441 . .
H14A H Uiso 0.32163 0.15688 -0.17161 1.000 0.0372 . .
H14B H Uiso 0.46461 0.17278 -0.23193 1.000 0.0372 . .
H15A H Uiso 0.43213 0.35297 -0.23646 1.000 0.0355 . .
H15B H Uiso 0.29391 0.35788 -0.16966 1.000 0.0355 . .

loop_
_atom_type_symbol
_atom_type_description
_atom_type_scat_dispersion_real
_atom_type_scat_dispersion_imag
_atom_type_scat_source
S S 0.1246 0.1234 'International Tables Vol C Tables 4.2.6.8 and 6.1.1.4'
O O 0.0106 0.0060 'International Tables Vol C Tables 4.2.6.8 and 6.1.1.4'
N N 0.0061 0.0033 'International Tables Vol C Tables 4.2.6.8 and 6.1.1.4'
H H 0.0000 0.0000 'International Tables Vol C Tables 4.2.6.8 and 6.1.1.4'
C C 0.0033 0.0016 'International Tables Vol C Tables 4.2.6.8 and 6.1.1.4'

loop_
_geom_angle_atom_site_label_1
_geom_angle_atom_site_label_2
_geom_angle_atom_site_label_3
_geom_angle
_geom_angle_site_symmetry_1
_geom_angle_site_symmetry_2
_geom_angle_site_symmetry_3
_geom_angle_publ_flag
C4 O1 C5 121.36(13) . . . yes
C15 N1 C16 176.2(2) . . . yes
C5 N2 C7 123.05(14) . . . yes
C5 N2 H2 118.00 . . . no
C7 N2 H2 118.00 . . . no
O1 C4 C1 109.34(15) . . . yes
C1 C4 C2 110.18(18) . . . no
C1 C4 C3 112.93(17) . . . no
C2 C4 C3 110.41(16) . . . no
O1 C4 C3 110.93(15) . . . yes
O1 C4 C2 102.57(14) . . . yes
O1 C5 N2 109.75(14) . . . yes
O1 C5 O2 125.04(14) . . . yes
O2 C5 N2 125.18(15) . . . yes
C14 C7 C15 109.23(14) . . . no
N2 C7 C15 109.54(14) . . . yes
N2 C7 C14 111.40(14) . . . yes
C9 C8 C13 118.43(17) . . . no
C9 C8 C14 120.41(17) . . . no
C13 C8 C14 121.11(16) . . . no
C8 C9 C10 120.83(19) . . . no
C9 C10 C11 120.0(2) . . . no
C10 C11 C12 119.5(2) . . . no
C11 C12 C13 120.1(2) . . . no
C8 C13 C12 121.08(19) . . . no
C7 C14 C8 112.22(14) . . . no
N1 C15 C7 111.63(15) . . . yes
S1 C16 N1 178.42(19) . . . yes
C4 C1 H1A 109.00 . . . no
C4 C1 H1B 109.00 . . . no
C4 C1 H1C 109.00 . . . no
H1A C1 H1B 109.00 . . . no
H1A C1 H1C 109.00 . . . no
H1B C1 H1C 109.00 . . . no
C4 C2 H2A 109.00 . . . no
C4 C2 H2B 109.00 . . . no
C4 C2 H2C 109.00 . . . no
H2A C2 H2B 109.00 . . . no
H2A C2 H2C 109.00 . . . no
H2B C2 H2C 109.00 . . . no
C4 C3 H3A 109.00 . . . no
C4 C3 H3B 109.00 . . . no
C4 C3 H3C 109.00 . . . no
H3A C3 H3B 109.00 . . . no
H3A C3 H3C 109.00 . . . no
H3B C3 H3C 109.00 . . . no
N2 C7 H7 109.00 . . . no
C14 C7 H7 109.00 . . . no
C15 C7 H7 109.00 . . . no
C8 C9 H9 120.00 . . . no
C10 C9 H9 120.00 . . . no
C9 C10 H10 120.00 . . . no
C11 C10 H10 120.00 . . . no
C10 C11 H11 120.00 . . . no
C12 C11 H11 120.00 . . . no
C11 C12 H12 120.00 . . . no
C13 C12 H12 120.00 . . . no
C8 C13 H13 119.00 . . . no
C12 C13 H13 119.00 . . . no
C7 C14 H14A 109.00 . . . no
C7 C14 H14B 109.00 . . . no
C8 C14 H14A 109.00 . . . no
C8 C14 H14B 109.00 . . . no
H14A C14 H14B 108.00 . . . no
N1 C15 H15A 109.00 . . . no
N1 C15 H15B 109.00 . . . no
C7 C15 H15A 109.00 . . . no
C7 C15 H15B 109.00 . . . no
H15A C15 H15B 108.00 . . . no

loop_
_geom_bond_atom_site_label_1
_geom_bond_atom_site_label_2
_geom_bond_distance
_geom_bond_site_symmetry_1
_geom_bond_site_symmetry_2
_geom_bond_publ_flag
S1 C16 1.591(2) . . yes
O1 C4 1.478(2) . . yes
O1 C5 1.347(2) . . yes
O2 C5 1.222(2) . . yes
N1 C15 1.424(3) . . yes
N1 C16 1.154(3) . . yes
N2 C5 1.342(2) . . yes
N2 C7 1.454(2) . . yes
N2 H2 0.8600 . . no
C1 C4 1.511(3) . . no
C2 C4 1.511(3) . . no
C3 C4 1.516(3) . . no
C7 C14 1.537(2) . . no
C7 C15 1.527(3) . . no
C8 C13 1.385(3) . . no
C8 C14 1.510(3) . . no
C8 C9 1.385(3) . . no
C9 C10 1.388(3) . . no
C10 C11 1.386(3) . . no
C11 C12 1.379(4) . . no
C12 C13 1.384(3) . . no
C1 H1A 0.9600 . . no
C1 H1B 0.9600 . . no
C1 H1C 0.9600 . . no
C2 H2A 0.9600 . . no
C2 H2B 0.9600 . . no
C2 H2C 0.9600 . . no
C3 H3A 0.9600 . . no
C3 H3B 0.9600 . . no
C3 H3C 0.9600 . . no
C7 H7 0.9800 . . no
C9 H9 0.9300 . . no
C10 H10 0.9300 . . no
C11 H11 0.9300 . . no
C12 H12 0.9300 . . no
C13 H13 0.9300 . . no
C14 H14A 0.9700 . . no
C14 H14B 0.9700 . . no
C15 H15A 0.9700 . . no
C15 H15B 0.9700 . . no

loop_
_geom_contact_atom_site_label_1
_geom_contact_atom_site_label_2
_geom_contact_distance
_geom_contact_site_symmetry_1
_geom_contact_site_symmetry_2
_geom_contact_publ_flag
S1 C11 3.589(2) . 1_565 no
S1 H11 3.1000 . 1_565 no
S1 H2C 3.0600 . 4_655 no
S1 H3C 3.1600 . 4_655 no
S1 H14B 2.9900 . 4_654 no
O2 C3 2.968(2) . . no
O2 N2 2.8884(19) . 3_555 no
O2 C1 3.071(3) . . no
O2 C15 3.335(2) . 3_555 no
O2 C8 3.382(2) . . no
O1 H9 2.8000 . 3_455 no
O1 H7 2.8100 . 3_455 no
O2 H7 2.5100 . . no
O2 H1A 2.5100 . . no
O2 H3B 2.4000 . . no
O2 H2 2.1400 . 3_555 no
O2 H15B 2.5400 . 3_555 no
N1 N2 2.958(2) . . no
N2 N1 2.958(2) . . no
N2 C13 3.379(3) . . no
N2 O2 2.8884(19) . 3_455 no
C1 O2 3.071(3) . . no
C3 O2 2.968(2) . . no
C5 C8 3.304(2) . . no
C5 C13 3.424(3) . . no
C8 C5 3.304(2) . . no
C8 O2 3.382(2) . . no
C10 C16 3.594(3) . 3_555 no
C11 S1 3.589(2) . 1_545 no
C13 C5 3.424(3) . . no
C13 N2 3.379(3) . . no
C15 O2 3.335(2) . 3_455 no
C16 C10 3.594(3) . 3_455 no
C3 H12 3.0900 . 4_655 no
C5 H1A 2.8000 . . no
C5 H3B 2.8300 . . no
C9 H7 2.9900 . . no
C13 H2C 3.0800 . 2_554 no
C15 H2A 3.0100 . 3_555 no
C16 H10 3.0500 . 3_455 no
C16 H14B 3.0000 . 4_654 no
H1A O2 2.5100 . . no
H1A C5 2.8000 . . no
H1A H3B 2.5000 . . no
H1A H15B 2.4700 . 3_555 no
H1B H2A 2.4400 . . no
H1C H2C 2.5300 . . no
H2 H15B 2.3700 . . no
H2 O2 2.1400 . 3_455 no
H2A H1B 2.4400 . . no
H2A C15 3.0100 . 3_455 no
H2A H15A 2.4400 . 3_455 no
H2B H3A 2.4900 . . no
H2C H1C 2.5300 . . no
H2C H3C 2.5000 . . no
H2C C13 3.0800 . 2_555 no
H2C S1 3.0600 . 4_645 no
H3A H2B 2.4900 . . no
H3B O2 2.4000 . . no
H3B C5 2.8300 . . no
H3B H1A 2.5000 . . no
H3B H14A 2.5300 . 3_555 no
H3B H15B 2.5100 . 3_555 no
H3C H2C 2.5000 . . no
H3C S1 3.1600 . 4_645 no
H3C H12 2.5800 . 4_655 no
H7 O2 2.5100 . . no
H7 C9 2.9900 . . no
H7 O1 2.8100 . 3_555 no
H9 H14B 2.5200 . . no
H9 O1 2.8000 . 3_555 no
H10 C16 3.0500 . 3_555 no
H11 S1 3.1000 . 1_545 no
H12 C3 3.0900 . 4_645 no
H12 H3C 2.5800 . 4_645 no
H13 H14A 2.4000 . . no
H14A H13 2.4000 . . no
H14A H3B 2.5300 . 3_455 no
H14B H9 2.5200 . . no
H14B H15A 2.3500 . . no
H14B S1 2.9900 . 4_644 no
H14B C16 3.0000 . 4_644 no
H15A H14B 2.3500 . . no
H15A H2A 2.4400 . 3_555 no
H15B H2 2.3700 . . no
H15B O2 2.5400 . 3_455 no
H15B H1A 2.4700 . 3_455 no
H15B H3B 2.5100 . 3_455 no

loop_
_geom_hbond_atom_site_label_D
_geom_hbond_atom_site_label_H
_geom_hbond_atom_site_label_A
_geom_hbond_distance_DH
_geom_hbond_distance_HA
_geom_hbond_distance_DA
_geom_hbond_angle_DHA
_geom_hbond_site_symmetry_A
_geom_hbond_publ_flag
N2 H2 O2 0.8600 2.1400 2.8884(19) 145.00 3_455 yes
C1 H1A O2 0.9600 2.5100 3.071(3) 117.00 . yes
C3 H3B O2 0.9600 2.4000 2.968(2) 118.00 . yes
C7 H7 O2 0.9800 2.5100 2.858(2) 101.00 . yes
C15 H15B O2 0.9700 2.5400 3.335(2) 139.00 3_455 yes

loop_
_geom_torsion_atom_site_label_1
_geom_torsion_atom_site_label_2
_geom_torsion_atom_site_label_3
_geom_torsion_atom_site_label_4
_geom_torsion
_geom_torsion_site_symmetry_1
_geom_torsion_site_symmetry_2
_geom_torsion_site_symmetry_3
_geom_torsion_site_symmetry_4
_geom_torsion_publ_flag
C5 O1 C4 C1 -63.7(2) . . . . no
C5 O1 C4 C2 179.37(16) . . . . no
C5 O1 C4 C3 61.5(2) . . . . no
C4 O1 C5 O2 -6.5(3) . . . . no
C4 O1 C5 N2 175.20(15) . . . . no
C7 N2 C5 O1 -168.85(15) . . . . no
C7 N2 C5 O2 12.9(3) . . . . no
C5 N2 C7 C14 94.54(19) . . . . no
C5 N2 C7 C15 -144.51(16) . . . . no
N2 C7 C14 C8 -64.51(19) . . . . no
C15 C7 C14 C8 174.36(15) . . . . no
N2 C7 C15 N1 68.65(19) . . . . no
C14 C7 C15 N1 -169.09(15) . . . . no
C13 C8 C9 C10 -1.1(3) . . . . no
C14 C8 C9 C10 176.40(18) . . . . no
C9 C8 C13 C12 0.6(3) . . . . no
C14 C8 C13 C12 -176.95(18) . . . . no
C9 C8 C14 C7 -79.1(2) . . . . no
C13 C8 C14 C7 98.4(2) . . . . no
C8 C9 C10 C11 0.9(3) . . . . no
C9 C10 C11 C12 -0.1(3) . . . . no
C10 C11 C12 C13 -0.4(3) . . . . no
C11 C12 C13 C8 0.2(3) . . . . no

loop_
_cod_related_entry_id
_cod_related_entry_database
_cod_related_entry_code
1 ChemSpider 30658993
